data_7223054
loop_
_publ_author_name
'Fan, Liming'
'Fan, Weiliu'
'Li, Bin'
'Zhao, Xian'
'Zhang, Xiutang'

_publ_section_title
;
 Coligand syntheses, crystal structures, luminescence and photocatalytic
 properties of five coordination polymers based on rigid tetracarboxylic
 acids and imidazole linkers
;
_journal_issue 48
_journal_name_full CrystEngComm
_journal_page_first 9413
_journal_paper_doi 10.1039/C5CE01740H
_journal_volume 17
_journal_year 2015
_chemical_formula_sum 'C25 H21 N4 Ni O5'
_chemical_formula_weight 516.17
_chemical_name_systematic
; 
 ? 
;
_space_group_IT_number 14
_symmetry_cell_setting monoclinic
_symmetry_space_group_name_Hall '-P 2yn'
_symmetry_space_group_name_H-M 'P 1 21/n 1'
_atom_sites_solution_hydrogens geom
_atom_sites_solution_primary direct
_atom_sites_solution_secondary difmap
_audit_creation_method SHELXL-97
_audit_update_record
;
2015-10-11 deposited with the CCDC.
2015-10-22 downloaded from the CCDC.
;
_cell_angle_alpha 90.00
_cell_angle_beta 101.686(13)
_cell_angle_gamma 90.00
_cell_formula_units_Z 4
_cell_length_a 7.455(6)
_cell_length_b 17.478(14)
_cell_length_c 17.024(13)
_cell_measurement_reflns_used 1559
_cell_measurement_temperature 293(2)
_cell_measurement_theta_max 21.46
_cell_measurement_theta_min 2.44
_cell_volume 2172(3)
_computing_cell_refinement 'Bruker SMART'
_computing_data_collection 'Bruker SMART'
_computing_data_reduction 'Bruker SAINT'
_computing_molecular_graphics 'Bruker SHELXTL'
_computing_publication_material 'Bruker SHELXTL'
_computing_structure_refinement 'SHELXL-97 (Sheldrick, 1997)'
_computing_structure_solution 'SHELXS-97 (Sheldrick, 1990)'
_diffrn_ambient_temperature 293(2)
_diffrn_measured_fraction_theta_full 0.999
_diffrn_measured_fraction_theta_max 0.999
_diffrn_measurement_device_type 'Bruker APEX-II CCD'
_diffrn_measurement_method '\f and \w scans'
_diffrn_radiation_monochromator graphite
_diffrn_radiation_source 'fine-focus sealed tube'
_diffrn_radiation_type MoK\a
_diffrn_radiation_wavelength 0.71073
_diffrn_reflns_av_R_equivalents 0.0641
_diffrn_reflns_av_sigmaI/netI 0.0806
_diffrn_reflns_limit_h_max 8
_diffrn_reflns_limit_h_min -8
_diffrn_reflns_limit_k_max 9
_diffrn_reflns_limit_k_min -20
_diffrn_reflns_limit_l_max 20
_diffrn_reflns_limit_l_min -20
_diffrn_reflns_number 10912
_diffrn_reflns_theta_full 25.00
_diffrn_reflns_theta_max 25.00
_diffrn_reflns_theta_min 1.69
_diffrn_standards_number 0
_exptl_absorpt_coefficient_mu 0.941
_exptl_absorpt_correction_T_max 0.8717
_exptl_absorpt_correction_T_min 0.7919
_exptl_absorpt_correction_type multi-scan
_exptl_absorpt_process_details '(SADABS; Bruker, 2001)'
_exptl_crystal_colour green
_exptl_crystal_density_diffrn 1.578
_exptl_crystal_density_method 'not measured'
_exptl_crystal_description block
_exptl_crystal_F_000 1068
_exptl_crystal_size_max 0.26
_exptl_crystal_size_mid 0.18
_exptl_crystal_size_min 0.15
_refine_diff_density_max 0.405
_refine_diff_density_min -0.624
_refine_diff_density_rms 0.085
_refine_ls_extinction_method none
_refine_ls_goodness_of_fit_ref 0.963
_refine_ls_hydrogen_treatment mixed
_refine_ls_matrix_type full
_refine_ls_number_parameters 307
_refine_ls_number_reflns 3819
_refine_ls_number_restraints 0
_refine_ls_restrained_S_all 0.963
_refine_ls_R_factor_all 0.0931
_refine_ls_R_factor_gt 0.0553
_refine_ls_shift/su_max 0.000
_refine_ls_shift/su_mean 0.000
_refine_ls_structure_factor_coef Fsqd
_refine_ls_weighting_details 'calc w=1/[\s^2^(Fo^2^)+(0.0807P)^2^+0.0000P] where P=(Fo^2^+2Fc^2^)/3'
_refine_ls_weighting_scheme calc
_refine_ls_wR_factor_gt 0.1341
_refine_ls_wR_factor_ref 0.1506
_reflns_number_gt 2404
_reflns_number_total 3819
_reflns_threshold_expression >2sigma(I)
_cod_data_source_file c5ce01740h2.cif
_cod_data_source_block 3
_cod_depositor_comments
;
The following automatic conversions were performed:

'_symmetry_cell_setting' value 'Monoclinic' changed to 'monoclinic'
according to
/usr/data/users/saulius/crontab/automatic-downloads/rss-feeds/RSC/lib/dictionaries/cif_core.dic
dictionary named 'cif_core.dic' version 2.4.2 from 2011-04-26.

Automatic conversion script
Id: cif_fix_values 3271 2015-04-21 07:52:19Z andrius 

 Adding full bibliography for 7223050--7223054.cif.
;
_cod_original_sg_symbol_H-M P2(1)/n
_cod_database_code 7223054

loop_
_symmetry_equiv_pos_as_xyz
'x, y, z'
'-x+1/2, y+1/2, -z+1/2'
'-x, -y, -z'
'x-1/2, -y-1/2, z-1/2'

loop_
_atom_site_label
_atom_site_type_symbol
_atom_site_fract_x
_atom_site_fract_y
_atom_site_fract_z
_atom_site_U_iso_or_equiv
_atom_site_adp_type
_atom_site_occupancy
_atom_site_symmetry_multiplicity
_atom_site_calc_flag
_atom_site_refinement_flags
C1 C 1.0045(6) 0.7150(3) 0.6650(3) 0.0364(11) Uani 1 1 d .
C2 C 1.0201(5) 0.6747(2) 0.5888(2) 0.0295(10) Uani 1 1 d .
C3 C 1.1673(5) 0.6277(2) 0.5842(2) 0.0322(10) Uani 1 1 d .
H3 H 1.2564 0.6190 0.6301 0.039 Uiso 1 1 calc R
C4 C 1.1849(5) 0.5934(2) 0.5127(2) 0.0296(10) Uani 1 1 d .
C5 C 1.0446(5) 0.6045(2) 0.4456(2) 0.0295(10) Uani 1 1 d .
H5 H 1.0514 0.5806 0.3975 0.035 Uiso 1 1 calc R
C6 C 0.8953(5) 0.6506(2) 0.4496(2) 0.0286(10) Uani 1 1 d .
C7 C 0.8833(5) 0.6854(2) 0.5205(2) 0.0313(10) Uani 1 1 d .
H7 H 0.7832 0.7163 0.5232 0.038 Uiso 1 1 calc R
C8 C 0.7442(5) 0.6634(3) 0.3772(2) 0.0339(10) Uani 1 1 d .
C9 C 0.8915(7) 0.9681(3) 0.7631(3) 0.0532(14) Uani 1 1 d .
H9 H 1.0152 0.9803 0.7706 0.064 Uiso 1 1 calc R
C10 C 0.7518(6) 1.0198(3) 0.7453(3) 0.0502(13) Uani 1 1 d .
H10 H 0.7613 1.0724 0.7387 0.060 Uiso 1 1 calc R
C11 C 0.6463(6) 0.9052(3) 0.7526(3) 0.0426(12) Uani 1 1 d .
H11 H 0.5636 0.8650 0.7509 0.051 Uiso 1 1 calc R
C12 C 0.4082(6) 1.0070(3) 0.7169(3) 0.0462(12) Uani 1 1 d .
H12A H 0.4055 1.0605 0.7317 0.055 Uiso 1 1 calc R
H12B H 0.3305 0.9789 0.7461 0.055 Uiso 1 1 calc R
C13 C 0.3351(6) 0.9987(3) 0.6285(3) 0.0396(11) Uani 1 1 d .
C14 C 0.2544(6) 0.9306(3) 0.5974(3) 0.0448(12) Uani 1 1 d .
H14 H 0.2425 0.8910 0.6324 0.054 Uiso 1 1 calc R
C15 C 0.1915(6) 0.9202(3) 0.5165(3) 0.0438(12) Uani 1 1 d .
C16 C 0.2091(6) 0.9800(3) 0.4648(3) 0.0523(14) Uani 1 1 d .
H16 H 0.1676 0.9739 0.4098 0.063 Uiso 1 1 calc R
C17 C 0.2877(7) 1.0481(3) 0.4945(3) 0.0567(14) Uani 1 1 d .
H17 H 0.2984 1.0879 0.4595 0.068 Uiso 1 1 calc R
C18 C 0.3505(6) 1.0580(3) 0.5759(3) 0.0475(13) Uani 1 1 d .
H18 H 0.4031 1.1042 0.5955 0.057 Uiso 1 1 calc R
C19 C 0.1012(6) 0.8452(3) 0.4869(3) 0.0557(14) Uani 1 1 d .
H19A H 0.1475 0.8058 0.5258 0.067 Uiso 1 1 calc R
H19B H -0.0293 0.8499 0.4848 0.067 Uiso 1 1 calc R
C20 C 0.2784(6) 0.7863(3) 0.3927(3) 0.0424(12) Uani 1 1 d .
H20 H 0.3835 0.7770 0.4314 0.051 Uiso 1 1 calc R
C21 C 0.0886(6) 0.7911(3) 0.2825(3) 0.0487(13) Uani 1 1 d .
H21 H 0.0355 0.7856 0.2285 0.058 Uiso 1 1 calc R
C22 C 0.0063(6) 0.8227(3) 0.3374(3) 0.0549(14) Uani 1 1 d .
H22 H -0.1116 0.8428 0.3286 0.066 Uiso 1 1 calc R
C23 C 1.3300(5) 0.4807(3) 0.4578(2) 0.0356(11) Uani 1 1 d .
H23 H 1.2150 0.4672 0.4286 0.043 Uiso 1 1 calc R
C24 C 1.5204(5) 0.5638(3) 0.5483(3) 0.0385(11) Uani 1 1 d .
H24 H 1.5364 0.6068 0.5811 0.046 Uiso 1 1 calc R
C26 C 1.3470(5) 0.5451(2) 0.5063(2) 0.0274(9) Uani 1 1 d .
N1 N 0.8247(5) 0.8963(2) 0.7683(2) 0.0386(9) Uani 1 1 d .
N2 N 0.5964(5) 0.9782(2) 0.7394(2) 0.0372(9) Uani 1 1 d .
N3 N 0.1278(5) 0.8199(2) 0.4086(2) 0.0444(10) Uani 1 1 d .
N4 N 0.2617(5) 0.7681(2) 0.3170(2) 0.0403(9) Uani 1 1 d .
O1 O 0.8943(5) 0.7712(2) 0.65958(18) 0.0543(9) Uani 1 1 d .
O2 O 1.0962(4) 0.69591(18) 0.73087(17) 0.0414(8) Uani 1 1 d .
O3 O 0.6110(4) 0.70451(19) 0.38903(17) 0.0476(9) Uani 1 1 d .
O4 O 0.7506(4) 0.63762(19) 0.31017(17) 0.0454(8) Uani 1 1 d .
Ni1 Ni 0.95994(7) 0.79424(4) 0.77898(3) 0.0378(2) Uani 1 1 d .

loop_
_atom_site_aniso_label
_atom_site_aniso_U_11
_atom_site_aniso_U_22
_atom_site_aniso_U_33
_atom_site_aniso_U_23
_atom_site_aniso_U_13
_atom_site_aniso_U_12
C1 0.026(2) 0.048(3) 0.036(3) -0.003(2) 0.006(2) 0.003(2)
C2 0.023(2) 0.038(2) 0.028(2) -0.002(2) 0.0057(17) -0.0004(19)
C3 0.022(2) 0.041(3) 0.031(2) 0.004(2) 0.0012(18) 0.0015(19)
C4 0.020(2) 0.038(3) 0.032(2) 0.004(2) 0.0087(17) 0.0017(18)
C5 0.024(2) 0.042(3) 0.023(2) -0.002(2) 0.0062(17) 0.0012(19)
C6 0.021(2) 0.042(3) 0.023(2) 0.001(2) 0.0038(16) 0.0034(19)
C7 0.020(2) 0.040(3) 0.035(2) 0.000(2) 0.0096(18) 0.0069(18)
C8 0.022(2) 0.050(3) 0.029(2) -0.001(2) 0.0025(18) -0.002(2)
C9 0.035(3) 0.064(4) 0.061(3) -0.002(3) 0.011(2) -0.004(3)
C10 0.052(3) 0.043(3) 0.059(3) 0.004(3) 0.020(3) -0.006(3)
C11 0.036(3) 0.042(3) 0.051(3) -0.005(2) 0.010(2) -0.005(2)
C12 0.036(2) 0.050(3) 0.055(3) 0.000(3) 0.014(2) 0.010(2)
C13 0.029(2) 0.042(3) 0.051(3) 0.007(3) 0.017(2) 0.009(2)
C14 0.035(3) 0.044(3) 0.061(3) 0.006(3) 0.022(2) 0.006(2)
C15 0.032(2) 0.051(3) 0.054(3) 0.000(3) 0.021(2) 0.005(2)
C16 0.036(3) 0.075(4) 0.048(3) -0.003(3) 0.014(2) 0.008(3)
C17 0.052(3) 0.061(4) 0.061(4) 0.011(3) 0.021(3) 0.001(3)
C18 0.038(3) 0.043(3) 0.064(4) -0.002(3) 0.017(2) 0.001(2)
C19 0.039(3) 0.063(4) 0.071(4) -0.008(3) 0.024(3) -0.004(3)
C20 0.020(2) 0.049(3) 0.056(3) 0.000(3) 0.004(2) 0.004(2)
C21 0.033(3) 0.050(3) 0.056(3) -0.001(3) -0.009(2) 0.003(2)
C22 0.027(2) 0.054(3) 0.080(4) -0.009(3) 0.001(3) 0.006(2)
C23 0.016(2) 0.052(3) 0.037(2) -0.005(2) 0.0016(18) 0.001(2)
C24 0.028(2) 0.048(3) 0.040(3) -0.010(2) 0.007(2) 0.005(2)
C26 0.0184(19) 0.038(3) 0.026(2) 0.0017(19) 0.0066(17) 0.0073(18)
N1 0.035(2) 0.047(3) 0.036(2) -0.0046(19) 0.0121(17) 0.0005(18)
N2 0.033(2) 0.041(2) 0.040(2) -0.0002(19) 0.0139(17) 0.0027(18)
N3 0.026(2) 0.053(3) 0.054(3) -0.012(2) 0.0091(18) -0.0006(18)
N4 0.033(2) 0.044(2) 0.041(2) 0.0011(19) 0.0001(18) 0.0022(18)
O1 0.058(2) 0.069(2) 0.0327(18) -0.0089(17) 0.0025(16) 0.0287(19)
O2 0.0320(16) 0.060(2) 0.0294(17) -0.0030(16) 0.0002(13) 0.0077(15)
O3 0.0329(17) 0.074(2) 0.0338(17) -0.0015(17) 0.0008(14) 0.0188(16)
O4 0.0357(17) 0.069(2) 0.0303(17) -0.0040(17) 0.0048(14) 0.0034(16)
Ni1 0.0297(3) 0.0525(4) 0.0306(3) -0.0020(3) 0.0048(2) 0.0007(3)

loop_
_atom_type_symbol
_atom_type_description
_atom_type_scat_dispersion_real
_atom_type_scat_dispersion_imag
_atom_type_scat_source
C C 0.0033 0.0016 'International Tables Vol C Tables 4.2.6.8 and 6.1.1.4'
H H 0.0000 0.0000 'International Tables Vol C Tables 4.2.6.8 and 6.1.1.4'
N N 0.0061 0.0033 'International Tables Vol C Tables 4.2.6.8 and 6.1.1.4'
O O 0.0106 0.0060 'International Tables Vol C Tables 4.2.6.8 and 6.1.1.4'
Ni Ni 0.3393 1.1124 'International Tables Vol C Tables 4.2.6.8 and 6.1.1.4'

loop_
_geom_angle_atom_site_label_1
_geom_angle_atom_site_label_2
_geom_angle_atom_site_label_3
_geom_angle
_geom_angle_site_symmetry_1
_geom_angle_site_symmetry_3
O2 C1 O1 120.3(4) . .
O2 C1 C2 122.2(4) . .
O1 C1 C2 117.5(4) . .
O2 C1 Ni1 64.8(2) . .
O1 C1 Ni1 55.5(2) . .
C2 C1 Ni1 172.7(3) . .
C3 C2 C7 119.1(4) . .
C3 C2 C1 121.9(4) . .
C7 C2 C1 119.1(4) . .
C2 C3 C4 121.5(4) . .
C2 C3 H3 119.2 . .
C4 C3 H3 119.2 . .
C3 C4 C5 118.0(4) . .
C3 C4 C26 121.9(3) . .
C5 C4 C26 120.1(4) . .
C6 C5 C4 121.1(4) . .
C6 C5 H5 119.5 . .
C4 C5 H5 119.5 . .
C7 C6 C5 119.8(3) . .
C7 C6 C8 118.9(4) . .
C5 C6 C8 121.3(4) . .
C6 C7 C2 120.5(4) . .
C6 C7 H7 119.7 . .
C2 C7 H7 119.7 . .
O4 C8 O3 121.9(4) . .
O4 C8 C6 122.5(4) . .
O3 C8 C6 115.5(4) . .
N1 C9 C10 110.6(4) . .
N1 C9 H9 124.7 . .
C10 C9 H9 124.7 . .
N2 C10 C9 105.3(4) . .
N2 C10 H10 127.4 . .
C9 C10 H10 127.4 . .
N1 C11 N2 112.5(4) . .
N1 C11 H11 123.7 . .
N2 C11 H11 123.7 . .
N2 C12 C13 111.3(4) . .
N2 C12 H12A 109.4 . .
C13 C12 H12A 109.4 . .
N2 C12 H12B 109.4 . .
C13 C12 H12B 109.4 . .
H12A C12 H12B 108.0 . .
C14 C13 C18 118.7(4) . .
C14 C13 C12 120.4(4) . .
C18 C13 C12 120.9(4) . .
C15 C14 C13 121.9(5) . .
C15 C14 H14 119.0 . .
C13 C14 H14 119.0 . .
C14 C15 C16 118.6(5) . .
C14 C15 C19 119.2(5) . .
C16 C15 C19 122.2(5) . .
C17 C16 C15 120.3(5) . .
C17 C16 H16 119.8 . .
C15 C16 H16 119.8 . .
C16 C17 C18 120.6(5) . .
C16 C17 H17 119.7 . .
C18 C17 H17 119.7 . .
C17 C18 C13 119.9(5) . .
C17 C18 H18 120.0 . .
C13 C18 H18 120.0 . .
N3 C19 C15 115.8(4) . .
N3 C19 H19A 108.3 . .
C15 C19 H19A 108.3 . .
N3 C19 H19B 108.3 . .
C15 C19 H19B 108.3 . .
H19A C19 H19B 107.4 . .
N4 C20 N3 112.8(4) . .
N4 C20 H20 123.6 . .
N3 C20 H20 123.6 . .
C22 C21 N4 110.4(5) . .
C22 C21 H21 124.8 . .
N4 C21 H21 124.8 . .
C21 C22 N3 106.9(4) . .
C21 C22 H22 126.5 . .
N3 C22 H22 126.5 . .
C24 C23 C26 121.6(4) 3_866 .
C24 C23 H23 119.2 3_866 .
C26 C23 H23 119.2 . .
C23 C24 C26 120.9(4) 3_866 .
C23 C24 H24 119.6 3_866 .
C26 C24 H24 119.6 . .
C24 C26 C23 117.5(4) . .
C24 C26 C4 120.9(4) . .
C23 C26 C4 121.5(3) . .
C11 N1 C9 104.4(4) . .
C11 N1 Ni1 125.7(3) . .
C9 N1 Ni1 129.2(3) . .
C11 N2 C10 107.2(4) . .
C11 N2 C12 126.2(4) . .
C10 N2 C12 126.5(4) . .
C20 N3 C22 105.6(4) . .
C20 N3 C19 126.3(4) . .
C22 N3 C19 128.0(4) . .
C20 N4 C21 104.2(4) . .
C20 N4 Ni1 120.7(3) . 4_575
C21 N4 Ni1 134.6(3) . 4_575
C1 O1 Ni1 93.4(3) . .
C1 O2 Ni1 85.2(3) . .
C8 O3 Ni1 99.7(3) . 4_575
O3 Ni1 O1 157.48(13) 4_676 .
O3 Ni1 N1 104.51(14) 4_676 .
O1 Ni1 N1 93.99(13) . .
O3 Ni1 N4 90.87(14) 4_676 4_676
O1 Ni1 N4 99.69(15) . 4_676
N1 Ni1 N4 96.80(16) . 4_676
O3 Ni1 O2 98.14(13) 4_676 .
O1 Ni1 O2 61.09(12) . .
N1 Ni1 O2 153.32(13) . .
N4 Ni1 O2 96.76(14) 4_676 .
O3 Ni1 C1 127.62(15) 4_676 .
O1 Ni1 C1 31.07(13) . .
N1 Ni1 C1 124.44(15) . .
N4 Ni1 C1 99.88(15) 4_676 .
O2 Ni1 C1 30.02(12) . .

loop_
_geom_bond_atom_site_label_1
_geom_bond_atom_site_label_2
_geom_bond_distance
_geom_bond_site_symmetry_2
C1 O2 1.235(5) .
C1 O1 1.272(5) .
C1 C2 1.501(6) .
C1 Ni1 2.461(5) .
C2 C3 1.385(5) .
C2 C7 1.395(5) .
C3 C4 1.388(6) .
C3 H3 0.9300 .
C4 C5 1.397(5) .
C4 C26 1.496(5) .
C5 C6 1.387(5) .
C5 H5 0.9300 .
C6 C7 1.371(5) .
C6 C8 1.509(5) .
C7 H7 0.9300 .
C8 O4 1.237(5) .
C8 O3 1.274(5) .
C9 N1 1.359(6) .
C9 C10 1.366(7) .
C9 H9 0.9300 .
C10 N2 1.354(6) .
C10 H10 0.9300 .
C11 N1 1.312(5) .
C11 N2 1.337(6) .
C11 H11 0.9300 .
C12 N2 1.466(5) .
C12 C13 1.501(6) .
C12 H12A 0.9700 .
C12 H12B 0.9700 .
C13 C14 1.389(6) .
C13 C18 1.389(6) .
C14 C15 1.375(6) .
C14 H14 0.9300 .
C15 C16 1.390(7) .
C15 C19 1.511(7) .
C16 C17 1.378(7) .
C16 H16 0.9300 .
C17 C18 1.380(7) .
C17 H17 0.9300 .
C18 H18 0.9300 .
C19 N3 1.455(6) .
C19 H19A 0.9700 .
C19 H19B 0.9700 .
C20 N4 1.308(6) .
C20 N3 1.342(5) .
C20 H20 0.9300 .
C21 C22 1.337(7) .
C21 N4 1.365(5) .
C21 H21 0.9300 .
C22 N3 1.359(6) .
C22 H22 0.9300 .
C23 C24 1.381(6) 3_866
C23 C26 1.387(6) .
C23 H23 0.9300 .
C24 C23 1.381(6) 3_866
C24 C26 1.383(5) .
C24 H24 0.9300 .
N1 Ni1 2.039(4) .
N4 Ni1 2.045(4) 4_575
O1 Ni1 2.032(3) .
O2 Ni1 2.235(3) .
O3 Ni1 1.981(3) 4_575
Ni1 O3 1.981(3) 4_676
Ni1 N4 2.045(4) 4_676

loop_
_platon_squeeze_void_nr
_platon_squeeze_void_average_x
_platon_squeeze_void_average_y
_platon_squeeze_void_average_z
_platon_squeeze_void_volume
_platon_squeeze_void_count_electrons
_platon_squeeze_void_content
1 0.002 0.722 0.087 17 3 ' '
2 -0.002 0.278 0.913 17 3 ' '
3 0.502 0.778 0.587 17 3 ' '
4 0.498 0.222 0.413 17 3 ' '
